data_4301107
loop_
_publ_author_name
'Ramaswamy Murugavel'
'Subramaniam Kuppuswamy'
'Amarendra Nath Maity'
'Mayank Pratap Singh'

_publ_contact_author_address
;
Department of Chemistry
Indian Institute of Technology Bombay
Powai
Mumbai
Maharastra
400076
INDIA
;
_publ_contact_author_email RMV@CHEM.IITB.AC.IN
_publ_contact_author_name 'Ramaswamy Murugavel'
_publ_section_title
;
Di-, Tri-, Tetra-, and Hexanuclear Copper(II) Mono-organophosphates:
Structure and Nuclearity Dependence on the Choice of Phosphorus
Substituents and Auxiliary N-Donor Ligands
;
_journal_name_full 'Inorganic Chemistry'
_journal_page_first 183
_journal_page_last 192
_journal_paper_doi 10.1021/ic801532y
_journal_volume 48
_journal_year 2009
_chemical_formula_moiety 'C54 H74 Cu2 N4 O14 P2'
_chemical_formula_sum 'C54 H74 Cu2 N4 O14 P2'
_chemical_formula_weight 1192.19
_chemical_name_systematic
;
 ?
;
_space_group_IT_number 14
_symmetry_cell_setting monoclinic
_symmetry_space_group_name_Hall '-P 2yn'
_symmetry_space_group_name_H-M 'P 1 21/n 1'
_atom_sites_solution_hydrogens geom
_atom_sites_solution_primary direct
_atom_sites_solution_secondary difmap
_audit_creation_method SHELXL-97
_cell_angle_alpha 90.00
_cell_angle_beta 108.113(4)
_cell_angle_gamma 90.00
_cell_formula_units_Z 2
_cell_length_a 12.1723(5)
_cell_length_b 18.5865(5)
_cell_length_c 13.3937(6)
_cell_measurement_reflns_used 9686
_cell_measurement_temperature 150(2)
_cell_measurement_theta_max 32.5221
_cell_measurement_theta_min 2.9330
_cell_volume 2880.0(2)
_computing_cell_refinement
;
CrysAlis RED, Oxford Diffraction Ltd.,
Version 1.171.32.4 (release 27-04-2006 CrysAlis171 .NET)
(compiled Apr 27 2007,17:53:11)
;
_computing_data_collection
;
CrysAlis CCD, Oxford Diffraction Ltd.,
Version 1.171.32.4 (release 27-04-2006 CrysAlis171 .NET)
(compiled Apr 27 2007,17:53:11)
;
_computing_data_reduction
;
CrysAlis RED, Oxford Diffraction Ltd.,
Version 1.171.32.4 (release 27-04-2006 CrysAlis171 .NET)
(compiled Apr 27 2007,17:53:11)
;
_computing_molecular_graphics 'Ortep-3 for Windows (Farrugia, 1997)'
_computing_publication_material 'WinGX publication routines (Farrugia, 1999)'
_computing_structure_refinement 'SHELXL-97 (Sheldrick, 1997)'
_computing_structure_solution 'SHELXS-86 (Sheldrick, 1986)'
_diffrn_ambient_temperature 150(2)
_diffrn_detector_area_resol_mean 15.9948
_diffrn_measured_fraction_theta_full 0.995
_diffrn_measured_fraction_theta_max 0.995
_diffrn_measurement_device_type 'OXFORD DIFFRACTIOM X CALIBUR-S'
_diffrn_measurement_method 'omega(w)-q scan'
_diffrn_radiation_monochromator graphite
_diffrn_radiation_source 'Enhance (Mo) X-ray Source'
_diffrn_radiation_type MoK\a
_diffrn_radiation_wavelength 0.71073
_diffrn_reflns_av_R_equivalents 0.0227
_diffrn_reflns_av_sigmaI/netI 0.0292
_diffrn_reflns_limit_h_max 14
_diffrn_reflns_limit_h_min -14
_diffrn_reflns_limit_k_max 22
_diffrn_reflns_limit_k_min -22
_diffrn_reflns_limit_l_max 15
_diffrn_reflns_limit_l_min -11
_diffrn_reflns_number 15618
_diffrn_reflns_theta_full 25.00
_diffrn_reflns_theta_max 25.00
_diffrn_reflns_theta_min 2.93
_exptl_absorpt_coefficient_mu 0.860
_exptl_absorpt_correction_T_max 1.00000
_exptl_absorpt_correction_T_min 0.84037
_exptl_absorpt_correction_type multi-scan
_exptl_absorpt_process_details
;
CrysAlis RED, Oxford Diffraction Ltd.,
Version 1.171.32.4 (release 27-04-2006 CrysAlis171 .NET)
(compiled Apr 27 2007,17:53:11)
Empirical absorption correction using spherical harmonics,
 implemented in SCALE3 ABSPACK scaling algorithm.
;
_exptl_crystal_colour 'light blue'
_exptl_crystal_density_diffrn 1.375
_exptl_crystal_density_method 'not measured'
_exptl_crystal_description prism
_exptl_crystal_F_000 1252
_exptl_crystal_size_max 0.22
_exptl_crystal_size_mid 0.17
_exptl_crystal_size_min 0.13
_refine_diff_density_max 0.875
_refine_diff_density_min -0.262
_refine_diff_density_rms 0.058
_refine_ls_extinction_method none
_refine_ls_goodness_of_fit_ref 1.045
_refine_ls_hydrogen_treatment constr
_refine_ls_matrix_type full
_refine_ls_number_parameters 364
_refine_ls_number_reflns 5045
_refine_ls_number_restraints 0
_refine_ls_restrained_S_all 1.045
_refine_ls_R_factor_all 0.0434
_refine_ls_R_factor_gt 0.0317
_refine_ls_shift/su_max 0.000
_refine_ls_shift/su_mean 0.000
_refine_ls_structure_factor_coef Fsqd
_refine_ls_weighting_details 'calc w=1/[\s^2^(Fo^2^)+(0.0520P)^2^+1.0851P] where P=(Fo^2^+2Fc^2^)/3'
_refine_ls_weighting_scheme calc
_refine_ls_wR_factor_gt 0.0852
_refine_ls_wR_factor_ref 0.0909
_reflns_number_gt 4077
_reflns_number_total 5045
_reflns_threshold_expression >2sigma(I)
_cod_data_source_file ic801532y_si_001_5.cif
_cod_data_source_block newrm136-relabled
_cod_original_cell_volume 2880.04(19)
_cod_database_code 4301107

loop_
_symmetry_equiv_pos_as_xyz
'x, y, z'
'-x+1/2, y+1/2, -z+1/2'
'-x, -y, -z'
'x-1/2, -y-1/2, z-1/2'

loop_
_atom_site_label
_atom_site_type_symbol
_atom_site_fract_x
_atom_site_fract_y
_atom_site_fract_z
_atom_site_U_iso_or_equiv
_atom_site_adp_type
_atom_site_occupancy
_atom_site_symmetry_multiplicity
_atom_site_calc_flag
_atom_site_refinement_flags
_atom_site_disorder_assembly
_atom_site_disorder_group
Cu1 Cu 0.49090(2) 0.042605(15) 0.17454(2) 0.02017(10) Uani 1 1 d . . .
P1 P 0.54864(5) 0.09485(3) -0.02563(4) 0.01676(14) Uani 1 1 d . . .
N1 N 0.39771(17) 0.01375(11) 0.26965(15) 0.0263(5) Uani 1 1 d . . .
N2 N 0.55281(17) 0.11655(11) 0.28962(15) 0.0249(4) Uani 1 1 d . . .
O1 O 0.57563(13) 0.08868(8) 0.09269(11) 0.0216(3) Uani 1 1 d . . .
O2 O 0.42667(13) 0.11831(8) -0.08191(12) 0.0224(4) Uani 1 1 d . . .
O3 O 0.58634(13) 0.02983(8) -0.07509(12) 0.0210(4) Uani 1 1 d . . .
O4 O 0.63432(13) 0.15878(8) -0.04117(11) 0.0211(4) Uani 1 1 d . . .
O5 O 0.65245(14) -0.03552(9) 0.25350(12) 0.0267(4) Uani 1 1 d . . .
O6 O 0.31252(18) 0.13469(12) 0.05914(17) 0.0499(6) Uani 1 1 d . . .
H6 H 0.3521 0.1399 0.0183 0.075 Uiso 1 1 calc R . .
C1 C 0.7047(2) 0.19787(12) 0.04418(17) 0.0211(5) Uani 1 1 d . . .
C2 C 0.8159(2) 0.17245(13) 0.09479(19) 0.0253(5) Uani 1 1 d . . .
C3 C 0.8848(2) 0.21118(14) 0.18058(19) 0.0297(6) Uani 1 1 d . . .
H3 H 0.9602 0.1943 0.2175 0.036 Uiso 1 1 calc R . .
C4 C 0.8443(2) 0.27425(14) 0.21254(19) 0.0292(6) Uani 1 1 d . . .
H4 H 0.8913 0.2998 0.2718 0.035 Uiso 1 1 calc R . .
C5 C 0.7362(2) 0.29950(14) 0.15837(19) 0.0295(6) Uani 1 1 d . . .
H5 H 0.7107 0.3435 0.1796 0.035 Uiso 1 1 calc R . .
C6 C 0.6627(2) 0.26223(13) 0.07276(19) 0.0261(5) Uani 1 1 d . . .
C7 C 0.8607(2) 0.10612(14) 0.0531(2) 0.0312(6) Uani 1 1 d . . .
H7 H 0.7960 0.0707 0.0295 0.037 Uiso 1 1 calc R . .
C8 C 0.9621(2) 0.06918(16) 0.1350(3) 0.0434(7) Uani 1 1 d . . .
H8A H 0.9865 0.0270 0.1034 0.065 Uiso 1 1 calc R . .
H8B H 0.9377 0.0540 0.1950 0.065 Uiso 1 1 calc R . .
H8C H 1.0268 0.1029 0.1590 0.065 Uiso 1 1 calc R . .
C9 C 0.8966(2) 0.12831(17) -0.0433(2) 0.0434(7) Uani 1 1 d . . .
H9A H 0.9250 0.0860 -0.0715 0.065 Uiso 1 1 calc R . .
H9B H 0.9580 0.1646 -0.0224 0.065 Uiso 1 1 calc R . .
H9C H 0.8297 0.1484 -0.0973 0.065 Uiso 1 1 calc R . .
C10 C 0.5439(2) 0.29158(14) 0.0153(2) 0.0357(6) Uani 1 1 d . . .
H10 H 0.5038 0.2558 -0.0398 0.043 Uiso 1 1 calc R . .
C11 C 0.5526(3) 0.36239(18) -0.0401(3) 0.0582(9) Uani 1 1 d . . .
H11A H 0.4748 0.3802 -0.0771 0.087 Uiso 1 1 calc R . .
H11B H 0.5947 0.3543 -0.0908 0.087 Uiso 1 1 calc R . .
H11C H 0.5940 0.3980 0.0120 0.087 Uiso 1 1 calc R . .
C12 C 0.4717(3) 0.3010(2) 0.0886(3) 0.0586(9) Uani 1 1 d . . .
H12A H 0.3955 0.3200 0.0490 0.088 Uiso 1 1 calc R . .
H12B H 0.5104 0.3347 0.1447 0.088 Uiso 1 1 calc R . .
H12C H 0.4626 0.2544 0.1192 0.088 Uiso 1 1 calc R . .
C13 C 0.6316(2) 0.16643(13) 0.29650(19) 0.0290(6) Uani 1 1 d . . .
H13 H 0.6648 0.1710 0.2414 0.035 Uiso 1 1 calc R . .
C14 C 0.6680(3) 0.21340(15) 0.3834(2) 0.0359(6) Uani 1 1 d . . .
H14 H 0.7255 0.2487 0.3865 0.043 Uiso 1 1 calc R . .
C15 C 0.6202(3) 0.20786(15) 0.4631(2) 0.0375(7) Uani 1 1 d . . .
H15 H 0.6436 0.2396 0.5215 0.045 Uiso 1 1 calc R . .
C16 C 0.4799(3) 0.14316(17) 0.5364(2) 0.0411(7) Uani 1 1 d . . .
H16 H 0.4993 0.1730 0.5969 0.049 Uiso 1 1 calc R . .
C17 C 0.4006(3) 0.09132(17) 0.5267(2) 0.0425(8) Uani 1 1 d . . .
H17 H 0.3655 0.0853 0.5803 0.051 Uiso 1 1 calc R . .
C18 C 0.2856(3) -0.01068(17) 0.4192(2) 0.0434(7) Uani 1 1 d . . .
H18 H 0.2464 -0.0196 0.4692 0.052 Uiso 1 1 calc R . .
C19 C 0.2620(3) -0.05191(17) 0.3299(2) 0.0447(8) Uani 1 1 d . . .
H19 H 0.2064 -0.0894 0.3177 0.054 Uiso 1 1 calc R . .
C20 C 0.3209(2) -0.03815(15) 0.2564(2) 0.0349(6) Uani 1 1 d . . .
H20 H 0.3046 -0.0673 0.1952 0.042 Uiso 1 1 calc R . .
C21 C 0.5365(2) 0.15504(15) 0.45791(19) 0.0333(6) Uani 1 1 d . . .
C22 C 0.5052(2) 0.11031(13) 0.36898(18) 0.0256(5) Uani 1 1 d . . .
C23 C 0.3676(2) 0.04456(15) 0.4363(2) 0.0348(6) Uani 1 1 d . . .
C24 C 0.4214(2) 0.05511(14) 0.35804(18) 0.0274(6) Uani 1 1 d . . .
C25 C 0.7615(2) -0.00432(16) 0.2617(2) 0.0381(6) Uani 1 1 d . . .
H25A H 0.7531 0.0289 0.2030 0.057 Uiso 1 1 calc R . .
H25B H 0.8165 -0.0424 0.2596 0.057 Uiso 1 1 calc R . .
H25C H 0.7901 0.0220 0.3282 0.057 Uiso 1 1 calc R . .
C26 C 0.2141(3) 0.09299(18) 0.0096(3) 0.0586(10) Uani 1 1 d . . .
H26A H 0.1744 0.0805 0.0606 0.088 Uiso 1 1 calc R . .
H26B H 0.2376 0.0489 -0.0183 0.088 Uiso 1 1 calc R . .
H26C H 0.1617 0.1206 -0.0481 0.088 Uiso 1 1 calc R . .
O51 O 0.7430(4) 0.2803(3) 0.7770(4) 0.0866(15) Uani 0.65 1 d P . .
O51' O 0.7531(13) 0.2627(9) 0.6934(8) 0.080(6) Uani 0.35 1 d P . .
C51 C 0.8006(14) 0.2582(10) 0.7231(15) 0.072(5) Uani 0.43 1 d P . .
C51' C 0.7116(6) 0.3165(5) 0.6961(6) 0.067(2) Uani 0.57 1 d P . .
H5A H 0.6284 -0.0684 0.1904 0.080 Uiso 1 1 d . . .

loop_
_atom_site_aniso_label
_atom_site_aniso_U_11
_atom_site_aniso_U_22
_atom_site_aniso_U_33
_atom_site_aniso_U_23
_atom_site_aniso_U_13
_atom_site_aniso_U_12
Cu1 0.02758(17) 0.02002(16) 0.01598(15) -0.00324(11) 0.01123(12) -0.00456(12)
P1 0.0203(3) 0.0161(3) 0.0152(3) -0.0005(2) 0.0073(2) -0.0028(2)
N1 0.0320(11) 0.0289(11) 0.0214(10) 0.0000(9) 0.0134(9) 0.0000(10)
N2 0.0341(12) 0.0235(11) 0.0188(10) -0.0022(8) 0.0108(9) 0.0016(9)
O1 0.0270(9) 0.0232(9) 0.0147(8) -0.0014(7) 0.0068(7) -0.0068(7)
O2 0.0227(8) 0.0223(9) 0.0220(8) 0.0028(7) 0.0065(7) -0.0002(7)
O3 0.0224(8) 0.0205(9) 0.0214(8) -0.0046(7) 0.0088(7) -0.0026(7)
O4 0.0260(8) 0.0204(9) 0.0179(8) -0.0029(7) 0.0082(7) -0.0078(7)
O5 0.0275(9) 0.0273(9) 0.0243(9) 0.0029(7) 0.0067(7) -0.0036(8)
O6 0.0498(13) 0.0478(13) 0.0690(15) -0.0142(11) 0.0430(11) -0.0082(10)
C1 0.0261(13) 0.0201(12) 0.0191(11) -0.0022(10) 0.0099(10) -0.0086(10)
C2 0.0262(13) 0.0224(13) 0.0299(13) -0.0012(11) 0.0127(11) -0.0064(11)
C3 0.0250(13) 0.0327(15) 0.0294(13) -0.0004(11) 0.0055(11) -0.0047(11)
C4 0.0335(15) 0.0292(14) 0.0236(13) -0.0065(11) 0.0067(11) -0.0130(12)
C5 0.0389(15) 0.0224(13) 0.0297(13) -0.0061(11) 0.0142(12) -0.0063(11)
C6 0.0311(14) 0.0218(13) 0.0265(13) -0.0011(10) 0.0104(11) -0.0058(11)
C7 0.0215(13) 0.0301(14) 0.0420(15) -0.0077(12) 0.0100(11) -0.0036(11)
C8 0.0308(15) 0.0340(16) 0.064(2) -0.0010(15) 0.0136(14) 0.0033(13)
C9 0.0369(16) 0.0513(19) 0.0470(17) -0.0124(15) 0.0202(14) -0.0012(14)
C10 0.0352(15) 0.0253(14) 0.0398(15) -0.0094(12) 0.0018(12) -0.0004(12)
C11 0.066(2) 0.0424(19) 0.054(2) 0.0105(16) 0.0005(17) 0.0094(17)
C12 0.0366(18) 0.074(3) 0.066(2) -0.0023(19) 0.0166(16) 0.0121(17)
C13 0.0385(15) 0.0253(14) 0.0234(13) -0.0032(11) 0.0101(11) -0.0027(12)
C14 0.0465(17) 0.0285(15) 0.0288(14) -0.0075(12) 0.0058(12) -0.0046(13)
C15 0.0511(18) 0.0335(16) 0.0233(13) -0.0101(12) 0.0049(12) 0.0044(13)
C16 0.0590(19) 0.0466(18) 0.0210(13) -0.0046(13) 0.0174(13) 0.0152(16)
C17 0.0577(19) 0.056(2) 0.0233(14) 0.0044(13) 0.0258(13) 0.0177(17)
C18 0.0450(17) 0.0566(19) 0.0402(16) 0.0115(15) 0.0301(14) 0.0063(15)
C19 0.0436(17) 0.057(2) 0.0422(17) 0.0049(15) 0.0255(14) -0.0107(15)
C20 0.0387(15) 0.0400(16) 0.0315(14) -0.0022(12) 0.0188(12) -0.0087(13)
C21 0.0449(16) 0.0343(15) 0.0205(13) -0.0010(11) 0.0098(12) 0.0139(13)
C22 0.0344(14) 0.0262(13) 0.0177(12) 0.0007(10) 0.0104(10) 0.0100(11)
C23 0.0406(16) 0.0438(17) 0.0261(13) 0.0087(12) 0.0192(12) 0.0139(14)
C24 0.0345(14) 0.0321(15) 0.0195(12) 0.0024(10) 0.0142(11) 0.0075(11)
C25 0.0306(15) 0.0338(16) 0.0448(16) 0.0061(13) 0.0045(12) -0.0050(13)
C26 0.0329(17) 0.050(2) 0.101(3) 0.012(2) 0.0314(18) 0.0016(15)
O51 0.065(3) 0.121(4) 0.067(3) 0.029(3) 0.012(2) -0.028(3)
O51' 0.125(13) 0.097(11) 0.021(5) -0.022(6) 0.027(7) -0.077(11)
C51 0.071(10) 0.049(7) 0.082(13) -0.005(7) 0.004(8) 0.019(8)
C51' 0.071(5) 0.072(5) 0.067(5) 0.036(4) 0.037(4) 0.038(4)

loop_
_atom_type_symbol
_atom_type_description
_atom_type_scat_dispersion_real
_atom_type_scat_dispersion_imag
_atom_type_scat_source
C C 0.0033 0.0016 'International Tables Vol C Tables 4.2.6.8 and 6.1.1.4'
H H 0.0000 0.0000 'International Tables Vol C Tables 4.2.6.8 and 6.1.1.4'
N N 0.0061 0.0033 'International Tables Vol C Tables 4.2.6.8 and 6.1.1.4'
O O 0.0106 0.0060 'International Tables Vol C Tables 4.2.6.8 and 6.1.1.4'
P P 0.1023 0.0942 'International Tables Vol C Tables 4.2.6.8 and 6.1.1.4'
Cu Cu 0.3201 1.2651 'International Tables Vol C Tables 4.2.6.8 and 6.1.1.4'

loop_
_geom_angle_atom_site_label_1
_geom_angle_atom_site_label_2
_geom_angle_atom_site_label_3
_geom_angle
_geom_angle_site_symmetry_1
_geom_angle_site_symmetry_3
_geom_angle_publ_flag
O3 Cu1 O1 98.65(6) 3_655 . ?
O3 Cu1 N1 90.09(7) 3_655 . ?
O1 Cu1 N1 168.89(8) . . ?
O3 Cu1 N2 171.16(7) 3_655 . ?
O1 Cu1 N2 89.60(7) . . ?
N1 Cu1 N2 81.35(8) . . ?
O3 Cu1 O5 92.22(6) 3_655 . ?
O1 Cu1 O5 90.54(6) . . ?
N1 Cu1 O5 96.01(7) . . ?
N2 Cu1 O5 90.87(7) . . ?
O2 P1 O3 113.41(9) . . ?
O2 P1 O1 113.82(9) . . ?
O3 P1 O1 113.51(9) . . ?
O2 P1 O4 107.11(9) . . ?
O3 P1 O4 103.40(8) . . ?
O1 P1 O4 104.35(8) . . ?
C20 N1 C24 118.7(2) . . ?
C20 N1 Cu1 128.51(17) . . ?
C24 N1 Cu1 112.82(16) . . ?
C13 N2 C22 118.8(2) . . ?
C13 N2 Cu1 128.40(16) . . ?
C22 N2 Cu1 112.78(16) . . ?
P1 O1 Cu1 130.35(9) . . ?
P1 O3 Cu1 135.40(10) . 3_655 ?
C1 O4 P1 121.69(13) . . ?
C25 O5 Cu1 113.79(15) . . ?
C25 O5 H5A 109.42(18) . . ?
Cu1 O5 H5A 90.73(10) . . ?
C26 O6 H6 109.5 . . ?
C2 C1 O4 118.4(2) . . ?
C2 C1 C6 122.6(2) . . ?
O4 C1 C6 118.9(2) . . ?
C1 C2 C3 118.1(2) . . ?
C1 C2 C7 120.0(2) . . ?
C3 C2 C7 121.8(2) . . ?
C4 C3 C2 120.6(2) . . ?
C4 C3 H3 119.7 . . ?
C2 C3 H3 119.7 . . ?
C5 C4 C3 120.0(2) . . ?
C5 C4 H4 120.0 . . ?
C3 C4 H4 120.0 . . ?
C4 C5 C6 121.9(2) . . ?
C4 C5 H5 119.1 . . ?
C6 C5 H5 119.1 . . ?
C5 C6 C1 116.8(2) . . ?
C5 C6 C10 120.4(2) . . ?
C1 C6 C10 122.8(2) . . ?
C2 C7 C8 113.6(2) . . ?
C2 C7 C9 108.5(2) . . ?
C8 C7 C9 110.1(2) . . ?
C2 C7 H7 108.1 . . ?
C8 C7 H7 108.1 . . ?
C9 C7 H7 108.1 . . ?
C7 C8 H8A 109.5 . . ?
C7 C8 H8B 109.5 . . ?
H8A C8 H8B 109.5 . . ?
C7 C8 H8C 109.5 . . ?
H8A C8 H8C 109.5 . . ?
H8B C8 H8C 109.5 . . ?
C7 C9 H9A 109.5 . . ?
C7 C9 H9B 109.5 . . ?
H9A C9 H9B 109.5 . . ?
C7 C9 H9C 109.5 . . ?
H9A C9 H9C 109.5 . . ?
H9B C9 H9C 109.5 . . ?
C6 C10 C12 111.5(2) . . ?
C6 C10 C11 111.0(2) . . ?
C12 C10 C11 110.9(3) . . ?
C6 C10 H10 107.8 . . ?
C12 C10 H10 107.8 . . ?
C11 C10 H10 107.8 . . ?
C10 C11 H11A 109.5 . . ?
C10 C11 H11B 109.5 . . ?
H11A C11 H11B 109.5 . . ?
C10 C11 H11C 109.5 . . ?
H11A C11 H11C 109.5 . . ?
H11B C11 H11C 109.5 . . ?
C10 C12 H12A 109.5 . . ?
C10 C12 H12B 109.5 . . ?
H12A C12 H12B 109.5 . . ?
C10 C12 H12C 109.5 . . ?
H12A C12 H12C 109.5 . . ?
H12B C12 H12C 109.5 . . ?
N2 C13 C14 121.9(2) . . ?
N2 C13 H13 119.0 . . ?
C14 C13 H13 119.0 . . ?
C15 C14 C13 119.7(3) . . ?
C15 C14 H14 120.1 . . ?
C13 C14 H14 120.1 . . ?
C14 C15 C21 119.5(2) . . ?
C14 C15 H15 120.3 . . ?
C21 C15 H15 120.3 . . ?
C17 C16 C21 122.2(3) . . ?
C17 C16 H16 118.9 . . ?
C21 C16 H16 118.9 . . ?
C16 C17 C23 121.2(2) . . ?
C16 C17 H17 119.4 . . ?
C23 C17 H17 119.4 . . ?
C19 C18 C23 119.8(2) . . ?
C19 C18 H18 120.1 . . ?
C23 C18 H18 120.1 . . ?
C18 C19 C20 119.5(3) . . ?
C18 C19 H19 120.2 . . ?
C20 C19 H19 120.2 . . ?
N1 C20 C19 122.2(3) . . ?
N1 C20 H20 118.9 . . ?
C19 C20 H20 118.9 . . ?
C15 C21 C22 117.3(2) . . ?
C15 C21 C16 125.2(2) . . ?
C22 C21 C16 117.5(3) . . ?
N2 C22 C21 122.8(2) . . ?
N2 C22 C24 116.5(2) . . ?
C21 C22 C24 120.8(2) . . ?
C18 C23 C24 116.8(2) . . ?
C18 C23 C17 125.3(2) . . ?
C24 C23 C17 117.8(3) . . ?
N1 C24 C23 123.0(2) . . ?
N1 C24 C22 116.6(2) . . ?
C23 C24 C22 120.5(2) . . ?
O5 C25 H25A 109.5 . . ?
O5 C25 H25B 109.5 . . ?
H25A C25 H25B 109.5 . . ?
O5 C25 H25C 109.5 . . ?
H25A C25 H25C 109.5 . . ?
H25B C25 H25C 109.5 . . ?
O6 C26 H26A 109.5 . . ?
O6 C26 H26B 109.5 . . ?
H26A C26 H26B 109.5 . . ?
O6 C26 H26C 109.5 . . ?
H26A C26 H26C 109.5 . . ?
H26B C26 H26C 109.5 . . ?
O51' O51 C51 28.4(9) . . ?
O51' O51 C51' 54.9(8) . . ?
C51 O51 C51' 75.0(9) . . ?
C51 O51' C51' 117(3) . . ?
C51 O51' O51 77(3) . . ?
C51' O51' O51 63.5(10) . . ?
O51' C51 O51 75(3) . . ?
O51' C51 C51' 42(3) . . ?
O51 C51 C51' 52.7(7) . . ?
O51' C51' O51 61.6(7) . . ?
O51' C51' C51 20.9(9) . . ?
O51 C51' C51 52.3(8) . . ?

loop_
_geom_bond_atom_site_label_1
_geom_bond_atom_site_label_2
_geom_bond_distance
_geom_bond_site_symmetry_2
_geom_bond_publ_flag
Cu1 O3 1.9214(15) 3_655 ?
Cu1 O1 1.9240(15) . ?
Cu1 N1 2.0238(19) . ?
Cu1 N2 2.028(2) . ?
Cu1 O5 2.4086(17) . ?
P1 O2 1.5057(16) . ?
P1 O3 1.5162(16) . ?
P1 O1 1.5195(15) . ?
P1 O4 1.6364(15) . ?
N1 C20 1.317(3) . ?
N1 C24 1.365(3) . ?
N2 C13 1.316(3) . ?
N2 C22 1.364(3) . ?
O3 Cu1 1.9214(15) 3_655 ?
O4 C1 1.400(3) . ?
O5 C25 1.421(3) . ?
O5 H5A 1.0097(16) . ?
O6 C26 1.408(4) . ?
O6 H6 0.8400 . ?
C1 C2 1.394(3) . ?
C1 C6 1.400(3) . ?
C2 C3 1.394(3) . ?
C2 C7 1.523(3) . ?
C3 C4 1.390(4) . ?
C3 H3 0.9500 . ?
C4 C5 1.372(4) . ?
C4 H4 0.9500 . ?
C5 C6 1.399(3) . ?
C5 H5 0.9500 . ?
C6 C10 1.512(4) . ?
C7 C8 1.535(4) . ?
C7 C9 1.543(4) . ?
C7 H7 1.0000 . ?
C8 H8A 0.9800 . ?
C8 H8B 0.9800 . ?
C8 H8C 0.9800 . ?
C9 H9A 0.9800 . ?
C9 H9B 0.9800 . ?
C9 H9C 0.9800 . ?
C10 C12 1.518(4) . ?
C10 C11 1.531(4) . ?
C10 H10 1.0000 . ?
C11 H11A 0.9800 . ?
C11 H11B 0.9800 . ?
C11 H11C 0.9800 . ?
C12 H12A 0.9800 . ?
C12 H12B 0.9800 . ?
C12 H12C 0.9800 . ?
C13 C14 1.411(3) . ?
C13 H13 0.9500 . ?
C14 C15 1.370(4) . ?
C14 H14 0.9500 . ?
C15 C21 1.401(4) . ?
C15 H15 0.9500 . ?
C16 C17 1.341(4) . ?
C16 C21 1.442(4) . ?
C16 H16 0.9500 . ?
C17 C23 1.442(4) . ?
C17 H17 0.9500 . ?
C18 C19 1.374(4) . ?
C18 C23 1.400(4) . ?
C18 H18 0.9500 . ?
C19 C20 1.410(4) . ?
C19 H19 0.9500 . ?
C20 H20 0.9500 . ?
C21 C22 1.405(3) . ?
C22 C24 1.422(4) . ?
C23 C24 1.412(3) . ?
C25 H25A 0.9800 . ?
C25 H25B 0.9800 . ?
C25 H25C 0.9800 . ?
C26 H26A 0.9800 . ?
C26 H26B 0.9800 . ?
C26 H26C 0.9800 . ?
O51 O51' 1.210(14) . ?
O51 C51 1.22(2) . ?
O51 C51' 1.230(7) . ?
O51' C51 0.597(19) . ?
O51' C51' 1.125(17) . ?
C51 C51' 1.494(17) . ?

loop_
_geom_torsion_atom_site_label_1
_geom_torsion_atom_site_label_2
_geom_torsion_atom_site_label_3
_geom_torsion_atom_site_label_4
_geom_torsion
_geom_torsion_site_symmetry_1
_geom_torsion_site_symmetry_2
_geom_torsion_site_symmetry_3
_geom_torsion_site_symmetry_4
_geom_torsion_publ_flag
O3 Cu1 N1 C20 2.2(2) 3_655 . . . ?
O1 Cu1 N1 C20 144.1(3) . . . . ?
N2 Cu1 N1 C20 180.0(2) . . . . ?
O5 Cu1 N1 C20 -90.1(2) . . . . ?
O3 Cu1 N1 C24 -178.11(17) 3_655 . . . ?
O1 Cu1 N1 C24 -36.1(5) . . . . ?
N2 Cu1 N1 C24 -0.31(17) . . . . ?
O5 Cu1 N1 C24 89.65(17) . . . . ?
O3 Cu1 N2 C13 -166.4(4) 3_655 . . . ?
O1 Cu1 N2 C13 -7.3(2) . . . . ?
N1 Cu1 N2 C13 179.1(2) . . . . ?
O5 Cu1 N2 C13 83.2(2) . . . . ?
O3 Cu1 N2 C22 15.0(6) 3_655 . . . ?
O1 Cu1 N2 C22 174.05(17) . . . . ?
N1 Cu1 N2 C22 0.53(16) . . . . ?
O5 Cu1 N2 C22 -95.42(16) . . . . ?
O2 P1 O1 Cu1 47.94(15) . . . . ?
O3 P1 O1 Cu1 -83.80(14) . . . . ?
O4 P1 O1 Cu1 164.35(11) . . . . ?
O3 Cu1 O1 P1 27.55(14) 3_655 . . . ?
N1 Cu1 O1 P1 -113.9(4) . . . . ?
N2 Cu1 O1 P1 -149.26(13) . . . . ?
O5 Cu1 O1 P1 119.87(13) . . . . ?
O2 P1 O3 Cu1 -15.50(17) . . . 3_655 ?
O1 P1 O3 Cu1 116.43(13) . . . 3_655 ?
O4 P1 O3 Cu1 -131.14(13) . . . 3_655 ?
O2 P1 O4 C1 116.42(17) . . . . ?
O3 P1 O4 C1 -123.53(17) . . . . ?
O1 P1 O4 C1 -4.57(18) . . . . ?
O3 Cu1 O5 C25 128.41(16) 3_655 . . . ?
O1 Cu1 O5 C25 29.73(17) . . . . ?
N1 Cu1 O5 C25 -141.27(17) . . . . ?
N2 Cu1 O5 C25 -59.88(17) . . . . ?
P1 O4 C1 C2 90.2(2) . . . . ?
P1 O4 C1 C6 -92.3(2) . . . . ?
O4 C1 C2 C3 -179.17(19) . . . . ?
C6 C1 C2 C3 3.4(3) . . . . ?
O4 C1 C2 C7 3.5(3) . . . . ?
C6 C1 C2 C7 -173.9(2) . . . . ?
C1 C2 C3 C4 -1.6(3) . . . . ?
C7 C2 C3 C4 175.6(2) . . . . ?
C2 C3 C4 C5 -1.1(4) . . . . ?
C3 C4 C5 C6 2.2(4) . . . . ?
C4 C5 C6 C1 -0.4(4) . . . . ?
C4 C5 C6 C10 179.7(2) . . . . ?
C2 C1 C6 C5 -2.4(3) . . . . ?
O4 C1 C6 C5 -179.82(19) . . . . ?
C2 C1 C6 C10 177.4(2) . . . . ?
O4 C1 C6 C10 0.0(3) . . . . ?
C1 C2 C7 C8 -159.3(2) . . . . ?
C3 C2 C7 C8 23.6(3) . . . . ?
C1 C2 C7 C9 77.9(3) . . . . ?
C3 C2 C7 C9 -99.3(3) . . . . ?
C5 C6 C10 C12 -58.4(3) . . . . ?
C1 C6 C10 C12 121.7(3) . . . . ?
C5 C6 C10 C11 65.7(3) . . . . ?
C1 C6 C10 C11 -114.2(3) . . . . ?
C22 N2 C13 C14 0.0(4) . . . . ?
Cu1 N2 C13 C14 -178.50(19) . . . . ?
N2 C13 C14 C15 -0.5(4) . . . . ?
C13 C14 C15 C21 0.7(4) . . . . ?
C21 C16 C17 C23 -0.1(4) . . . . ?
C23 C18 C19 C20 0.1(5) . . . . ?
C24 N1 C20 C19 0.5(4) . . . . ?
Cu1 N1 C20 C19 -179.8(2) . . . . ?
C18 C19 C20 N1 -0.7(5) . . . . ?
C14 C15 C21 C22 -0.5(4) . . . . ?
C14 C15 C21 C16 179.7(3) . . . . ?
C17 C16 C21 C15 -179.8(3) . . . . ?
C17 C16 C21 C22 0.5(4) . . . . ?
C13 N2 C22 C21 0.1(4) . . . . ?
Cu1 N2 C22 C21 178.91(19) . . . . ?
C13 N2 C22 C24 -179.4(2) . . . . ?
Cu1 N2 C22 C24 -0.7(3) . . . . ?
C15 C21 C22 N2 0.1(4) . . . . ?
C16 C21 C22 N2 179.9(2) . . . . ?
C15 C21 C22 C24 179.6(2) . . . . ?
C16 C21 C22 C24 -0.6(4) . . . . ?
C19 C18 C23 C24 0.6(4) . . . . ?
C19 C18 C23 C17 -179.7(3) . . . . ?
C16 C17 C23 C18 -179.7(3) . . . . ?
C16 C17 C23 C24 -0.1(4) . . . . ?
C20 N1 C24 C23 0.3(4) . . . . ?
Cu1 N1 C24 C23 -179.5(2) . . . . ?
C20 N1 C24 C22 179.8(2) . . . . ?
Cu1 N1 C24 C22 0.1(3) . . . . ?
C18 C23 C24 N1 -0.8(4) . . . . ?
C17 C23 C24 N1 179.5(2) . . . . ?
C18 C23 C24 C22 179.7(2) . . . . ?
C17 C23 C24 C22 0.0(4) . . . . ?
N2 C22 C24 N1 0.4(3) . . . . ?
C21 C22 C24 N1 -179.2(2) . . . . ?
N2 C22 C24 C23 179.9(2) . . . . ?
C21 C22 C24 C23 0.4(4) . . . . ?
C51' O51 O51' C51 129(3) . . . . ?
C51 O51 O51' C51' -129(3) . . . . ?
C51' O51' C51 O51 51(2) . . . . ?
O51 O51' C51 C51' -51(2) . . . . ?
C51' O51 C51 O51' -41(3) . . . . ?
O51' O51 C51 C51' 41(3) . . . . ?
C51 O51' C51' O51 -58(4) . . . . ?
O51 O51' C51' C51 58(4) . . . . ?
C51 O51 C51' O51' 22.4(13) . . . . ?
O51' O51 C51' C51 -22.4(13) . . . . ?
O51 C51 C51' O51' -110(4) . . . . ?
O51' C51 C51' O51 110(4) . . . . ?
